data_7063926
loop_
_publ_author_name
'Yadav, Sweta'
Swati,
'Prakash, Jai'

_publ_section_title
;
 Ba4Ge2Sb2Te8Se2 and Ba2Ge2Te4.5Se0.5: complex heteroanionic Ge-containing
 phases with extremely low thermal conductivities
;
_journal_issue 33
_journal_name_full 'New Journal of Chemistry'
_journal_page_first 14131
_journal_page_last 14141
_journal_paper_doi 10.1039/D5NJ01642H
_journal_volume 49
_journal_year 2025
_chemical_formula_sum 'Ba4 Ge2 Sb2 Se1.83 Te8.17'
_chemical_formula_weight 2125.15
_space_group_crystal_system monoclinic
_space_group_IT_number 14
_space_group_name_Hall '-P 2ybc'
_space_group_name_H-M_alt 'P 1 21/c 1'
_audit_creation_method SHELXL-2019/1
_audit_update_record
;
2025-06-25 deposited with the CCDC.	2025-07-17 downloaded from the CCDC.
;
_cell_angle_alpha 90
_cell_angle_beta 90.0790(10)
_cell_angle_gamma 90
_cell_formula_units_Z 4
_cell_length_a 13.8292(3)
_cell_length_b 13.2771(3)
_cell_length_c 13.3769(3)
_cell_measurement_reflns_used 59980
_cell_measurement_temperature 298(2)
_cell_measurement_theta_max 2.1
_cell_measurement_theta_min 28.3
_cell_volume 2456.15(9)
_computing_cell_refinement 'Bruker SAINT'
_computing_data_collection 'Bruker APEX2'
_computing_data_reduction 'Bruker SAINT'
_computing_molecular_graphics 'Bruker SHELXTL'
_computing_publication_material 'Bruker SHELXTL'
_computing_structure_refinement 'SHELXL-2019/1 (Sheldrick, 2019)'
_computing_structure_solution 'SHELXS-97 (Sheldrick 2008)'
_diffrn_ambient_temperature 298(2)
_diffrn_measured_fraction_theta_full 1.000
_diffrn_measured_fraction_theta_max 1.000
_diffrn_measurement_device_type 'Bruker APEX-II CCD'
_diffrn_measurement_method '\f and \w scans'
_diffrn_radiation_type MoK\a
_diffrn_radiation_wavelength 0.71073
_diffrn_reflns_av_R_equivalents 0.0530
_diffrn_reflns_av_unetI/netI 0.0244
_diffrn_reflns_Laue_measured_fraction_full 1.000
_diffrn_reflns_Laue_measured_fraction_max 1.000
_diffrn_reflns_limit_h_max 18
_diffrn_reflns_limit_h_min -18
_diffrn_reflns_limit_k_max 17
_diffrn_reflns_limit_k_min -17
_diffrn_reflns_limit_l_max 17
_diffrn_reflns_limit_l_min -14
_diffrn_reflns_number 59980
_diffrn_reflns_point_group_measured_fraction_full 1.000
_diffrn_reflns_point_group_measured_fraction_max 1.000
_diffrn_reflns_theta_full 25.242
_diffrn_reflns_theta_max 28.278
_diffrn_reflns_theta_min 2.126
_diffrn_source 'micro-focus sealed X-ray tube'
_exptl_absorpt_coefficient_mu 23.087
_exptl_absorpt_correction_T_max 0.7461
_exptl_absorpt_correction_T_min 0.5079
_exptl_absorpt_correction_type multi-scan
_exptl_absorpt_process_details multi-scan
_exptl_crystal_colour black
_exptl_crystal_density_diffrn 5.747
_exptl_crystal_description block
_exptl_crystal_F_000 3508
_exptl_crystal_size_max 0.075
_exptl_crystal_size_mid 0.067
_exptl_crystal_size_min 0.054
_refine_diff_density_max 1.109
_refine_diff_density_min -1.281
_refine_diff_density_rms 0.283
_refine_ls_extinction_coef 0.000505(10)
_refine_ls_extinction_expression Fc^*^=kFc[1+0.001xFc^2^\l^3^/sin(2\q)]^-1/4^
_refine_ls_extinction_method 'SHELXL-2019/1 (Sheldrick 2019)'
_refine_ls_goodness_of_fit_ref 1.074
_refine_ls_hydrogen_treatment undef
_refine_ls_matrix_type full
_refine_ls_number_parameters 169
_refine_ls_number_reflns 6096
_refine_ls_number_restraints 0
_refine_ls_restrained_S_all 1.074
_refine_ls_R_factor_all 0.0246
_refine_ls_R_factor_gt 0.0194
_refine_ls_shift/su_max 0.001
_refine_ls_shift/su_mean 0.000
_refine_ls_structure_factor_coef Fsqd
_refine_ls_weighting_details 'w=1/[\s^2^(Fo^2^)+(0.0110P)^2^+1.6372P] where P=(Fo^2^+2Fc^2^)/3'
_refine_ls_weighting_scheme calc
_refine_ls_wR_factor_gt 0.0377
_refine_ls_wR_factor_ref 0.0390
_reflns_Friedel_coverage 0.000
_reflns_number_gt 5420
_reflns_number_total 6096
_reflns_threshold_expression 'I > 2\s(I)'
_cod_data_source_file d5nj01642h2.cif
_cod_data_source_block Ba4Ge2Sb2Te8Se2_C1
_cod_depositor_comments 'Adding full bibliography for 7063926--7063929.cif.'
_cod_original_sg_symbol_H-M 'P 21/c'
_cod_database_code 7063926
_shelx_shelxl_version_number 2019/1
_shelx_space_group_comment
;
The symmetry employed for this shelxl refinement is uniquely defined
by the following loop, which should always be used as a source of
symmetry information in preference to the above space-group names.
They are only intended as comments.
;
_exptl_absorpt_special_details SADABS-2016/2

loop_
_space_group_symop_operation_xyz
'x, y, z'
'-x, y+1/2, -z+1/2'
'-x, -y, -z'
'x, -y-1/2, z-1/2'

loop_
_atom_site_label
_atom_site_type_symbol
_atom_site_fract_x
_atom_site_fract_y
_atom_site_fract_z
_atom_site_U_iso_or_equiv
_atom_site_adp_type
_atom_site_occupancy
_atom_site_site_symmetry_order
_atom_site_calc_flag
_atom_site_refinement_flags_posn
_atom_site_refinement_flags_adp
_atom_site_refinement_flags_occupancy
_atom_site_disorder_assembly
_atom_site_disorder_group
Ba1 Ba 0.04560(2) 0.33692(2) 0.04001(2) 0.01909(6) Uani 1 1 d . . . . .
Ba2 Ba 0.20025(2) 0.83357(2) 0.18762(2) 0.02063(6) Uani 1 1 d . . . . .
Ba3 Ba 0.30610(2) 0.17097(2) 0.31191(2) 0.01840(6) Uani 1 1 d . . . . .
Ba4 Ba 0.55126(2) 0.16560(2) 0.05168(2) 0.01879(6) Uani 1 1 d . . . . .
Ge1 Ge 0.28349(3) 0.10288(3) 0.02748(3) 0.01399(9) Uani 1 1 d . . . . .
Ge2 Ge 0.03434(3) 0.10225(3) 0.23671(3) 0.01592(9) Uani 1 1 d . . . . .
Sb1 Sb 0.39848(2) 0.52434(2) 0.11353(2) 0.01981(7) Uani 1 1 d . . . . .
Sb2 Sb 0.14311(2) 0.53325(2) 0.31508(2) 0.01609(6) Uani 1 1 d . . . . .
Te1 Te 0.37832(3) 0.00032(3) 0.13859(3) 0.01862(13) Uani 0.195(3) 1 d . . P . .
Se1 Se 0.37832(3) 0.00032(3) 0.13859(3) 0.01862(13) Uani 0.805(3) 1 d . . P . .
Te2 Te 0.12303(3) 0.00277(3) 0.35816(3) 0.01648(12) Uani 0.245(3) 1 d . . P . .
Se2 Se 0.12303(3) 0.00277(3) 0.35816(3) 0.01648(12) Uani 0.755(3) 1 d . . P . .
Te3 Te 0.30787(2) 0.28807(2) 0.07209(2) 0.01868(9) Uani 0.883(3) 1 d . . P . .
Se3 Se 0.30787(2) 0.28807(2) 0.07209(2) 0.01868(9) Uani 0.117(3) 1 d . . P . .
Te4 Te 0.10153(2) 0.06281(2) 0.05244(2) 0.01656(9) Uani 0.923(3) 1 d . . P . .
Se4 Se 0.10153(2) 0.06281(2) 0.05244(2) 0.01656(9) Uani 0.077(3) 1 d . . P . .
Te5 Te 0.35230(2) 0.43031(2) 0.35284(2) 0.01880(9) Uani 0.927(3) 1 d . . P . .
Se5 Se 0.35230(2) 0.43031(2) 0.35284(2) 0.01880(9) Uani 0.073(3) 1 d . . P . .
Te6 Te 0.06193(2) 0.28493(2) 0.29841(2) 0.01863(6) Uani 1 1 d . . . . .
Te7 Te 0.17559(2) 0.57381(2) 0.11304(2) 0.01688(6) Uani 1 1 d . . . . .
Te8 Te 0.55869(2) 0.21638(2) 0.31430(2) 0.01758(6) Uani 1 1 d . . . . .
Te9 Te 0.60096(2) 0.43591(2) 0.09183(2) 0.01882(6) Uani 1 1 d . . . . .
Te10 Te 0.81104(2) 0.21039(2) 0.08107(2) 0.01674(6) Uani 1 1 d . . . . .

loop_
_atom_site_aniso_label
_atom_site_aniso_U_11
_atom_site_aniso_U_22
_atom_site_aniso_U_33
_atom_site_aniso_U_23
_atom_site_aniso_U_13
_atom_site_aniso_U_12
Ba1 0.02137(13) 0.01963(14) 0.01629(12) 0.00073(10) 0.00230(10) -0.00024(10)
Ba2 0.02234(13) 0.01959(14) 0.01996(13) 0.00179(10) 0.00479(10) 0.00016(10)
Ba3 0.01825(12) 0.01965(14) 0.01730(12) -0.00078(10) 0.00177(10) -0.00015(10)
Ba4 0.01868(13) 0.01972(14) 0.01799(13) 0.00164(10) 0.00249(10) -0.00018(10)
Ge1 0.0136(2) 0.0140(2) 0.0144(2) -0.00056(17) 0.00031(16) -0.00097(16)
Ge2 0.0146(2) 0.0164(2) 0.0168(2) -0.00101(17) -0.00157(17) -0.00023(17)
Sb1 0.02367(15) 0.01615(14) 0.01960(15) -0.00065(11) 0.00249(12) -0.00239(11)
Sb2 0.01715(14) 0.01594(14) 0.01517(13) 0.00015(11) 0.00050(10) -0.00027(11)
Te1 0.0201(2) 0.0170(2) 0.0188(2) -0.00023(15) -0.00001(15) -0.00118(15)
Se1 0.0201(2) 0.0170(2) 0.0188(2) -0.00023(15) -0.00001(15) -0.00118(15)
Te2 0.0181(2) 0.0155(2) 0.0158(2) 0.00033(14) -0.00033(14) 0.00023(14)
Se2 0.0181(2) 0.0155(2) 0.0158(2) 0.00033(14) -0.00033(14) 0.00023(14)
Te3 0.02372(17) 0.01483(16) 0.01749(16) 0.00035(11) -0.00032(11) -0.00167(11)
Se3 0.02372(17) 0.01483(16) 0.01749(16) 0.00035(11) -0.00032(11) -0.00167(11)
Te4 0.01378(14) 0.02002(16) 0.01590(15) -0.00230(11) 0.00240(10) -0.00163(11)
Se4 0.01378(14) 0.02002(16) 0.01590(15) -0.00230(11) 0.00240(10) -0.00163(11)
Te5 0.02015(16) 0.01679(16) 0.01946(16) -0.00047(11) 0.00348(11) -0.00046(11)
Se5 0.02015(16) 0.01679(16) 0.01946(16) -0.00047(11) 0.00348(11) -0.00046(11)
Te6 0.02136(14) 0.01642(14) 0.01810(14) -0.00006(11) -0.00057(11) 0.00012(11)
Te7 0.01573(13) 0.02076(15) 0.01415(13) -0.00067(11) 0.00128(10) 0.00032(11)
Te8 0.01904(14) 0.01678(14) 0.01692(13) 0.00037(11) -0.00085(10) -0.00046(10)
Te9 0.01796(13) 0.02009(15) 0.01839(14) -0.00286(11) -0.00169(11) 0.00197(11)
Te10 0.01892(13) 0.01597(14) 0.01532(13) 0.00095(10) -0.00104(10) -0.00010(10)

loop_
_atom_type_symbol
_atom_type_description
_atom_type_scat_dispersion_real
_atom_type_scat_dispersion_imag
_atom_type_scat_source
Ba Ba -0.3244 2.2819 'International Tables Vol C Tables 4.2.6.8 and 6.1.1.4'
Ge Ge 0.1547 1.8001 'International Tables Vol C Tables 4.2.6.8 and 6.1.1.4'
Sb Sb -0.5866 1.5461 'International Tables Vol C Tables 4.2.6.8 and 6.1.1.4'
Se Se -0.0929 2.2259 'International Tables Vol C Tables 4.2.6.8 and 6.1.1.4'
Te Te -0.5308 1.6751 'International Tables Vol C Tables 4.2.6.8 and 6.1.1.4'

loop_
_geom_angle_atom_site_label_1
_geom_angle_atom_site_label_2
_geom_angle_atom_site_label_3
_geom_angle
_geom_angle_site_symmetry_1
_geom_angle_site_symmetry_3
_geom_angle_publ_flag
Te2 Ba1 Te2 95.479(10) 4_565 2 ?
Te2 Ba1 Te6 143.259(11) 4_565 . ?
Te2 Ba1 Te6 77.462(9) 2 . ?
Te2 Ba1 Te6 67.776(9) 4_565 4_565 ?
Te2 Ba1 Te6 132.338(10) 2 4_565 ?
Te6 Ba1 Te6 141.456(8) . 4_565 ?
Te2 Ba1 Te10 131.857(10) 4_565 1_455 ?
Te2 Ba1 Te10 68.973(9) 2 1_455 ?
Te6 Ba1 Te10 79.665(8) . 1_455 ?
Te6 Ba1 Te10 89.164(8) 4_565 1_455 ?
Te2 Ba1 Te3 83.312(9) 4_565 . ?
Te2 Ba1 Te3 136.043(11) 2 . ?
Te6 Ba1 Te3 77.957(8) . . ?
Te6 Ba1 Te3 87.879(8) 4_565 . ?
Te10 Ba1 Te3 139.634(10) 1_455 . ?
Te2 Ba1 Te4 125.244(10) 4_565 . ?
Te2 Ba1 Te4 137.634(10) 2 . ?
Te6 Ba1 Te4 75.659(8) . . ?
Te6 Ba1 Te4 65.803(7) 4_565 . ?
Te10 Ba1 Te4 74.419(8) 1_455 . ?
Te3 Ba1 Te4 67.724(7) . . ?
Te2 Ba1 Te7 60.728(8) 4_565 . ?
Te2 Ba1 Te7 71.893(9) 2 . ?
Te6 Ba1 Te7 83.051(8) . . ?
Te6 Ba1 Te7 125.203(9) 4_565 . ?
Te10 Ba1 Te7 139.727(9) 1_455 . ?
Te3 Ba1 Te7 69.407(8) . . ?
Te4 Ba1 Te7 135.089(9) . . ?
Te2 Ba1 Te7 71.302(8) 4_565 3_565 ?
Te2 Ba1 Te7 58.924(8) 2 3_565 ?
Te6 Ba1 Te7 128.896(9) . 3_565 ?
Te6 Ba1 Te7 73.415(7) 4_565 3_565 ?
Te10 Ba1 Te7 61.563(7) 1_455 3_565 ?
Te3 Ba1 Te7 152.638(9) . 3_565 ?
Te4 Ba1 Te7 119.181(9) . 3_565 ?
Te7 Ba1 Te7 105.038(8) . 3_565 ?
Te2 Ba1 Ba1 48.469(8) 4_565 3_565 ?
Te2 Ba1 Ba1 47.010(7) 2 3_565 ?
Te6 Ba1 Ba1 115.189(10) . 3_565 ?
Te6 Ba1 Ba1 103.212(9) 4_565 3_565 ?
Te10 Ba1 Ba1 102.738(9) 1_455 3_565 ?
Te3 Ba1 Ba1 117.115(10) . 3_565 ?
Te4 Ba1 Ba1 168.430(11) . 3_565 ?
Te7 Ba1 Ba1 53.628(7) . 3_565 ?
Te7 Ba1 Ba1 51.409(6) 3_565 3_565 ?
Te2 Ba2 Te1 85.780(11) 1_565 1_565 ?
Te2 Ba2 Te10 72.501(9) 1_565 2_655 ?
Te1 Ba2 Te10 120.733(11) 1_565 2_655 ?
Te2 Ba2 Te7 142.504(11) 1_565 . ?
Te1 Ba2 Te7 129.946(11) 1_565 . ?
Te10 Ba2 Te7 78.087(8) 2_655 . ?
Te2 Ba2 Te10 139.448(11) 1_565 3_665 ?
Te1 Ba2 Te10 86.772(10) 1_565 3_665 ?
Te10 Ba2 Te10 142.594(8) 2_655 3_665 ?
Te7 Ba2 Te10 64.540(7) . 3_665 ?
Te2 Ba2 Te8 125.000(10) 1_565 2_655 ?
Te1 Ba2 Te8 67.347(9) 1_565 2_655 ?
Te10 Ba2 Te8 81.384(8) 2_655 2_655 ?
Te7 Ba2 Te8 71.274(8) . 2_655 ?
Te10 Ba2 Te8 87.879(8) 3_665 2_655 ?
Te2 Ba2 Te6 76.724(9) 1_565 2 ?
Te1 Ba2 Te6 147.358(11) 1_565 2 ?
Te10 Ba2 Te6 80.124(8) 2_655 2 ?
Te7 Ba2 Te6 75.754(8) . 2 ?
Te10 Ba2 Te6 88.921(8) 3_665 2 ?
Te8 Ba2 Te6 144.809(10) 2_655 2 ?
Te2 Ba2 Te4 70.991(9) 1_565 1_565 ?
Te1 Ba2 Te4 69.109(9) 1_565 1_565 ?
Te10 Ba2 Te4 141.177(9) 2_655 1_565 ?
Te7 Ba2 Te4 126.984(9) . 1_565 ?
Te10 Ba2 Te4 69.113(8) 3_665 1_565 ?
Te8 Ba2 Te4 131.416(9) 2_655 1_565 ?
Te6 Ba2 Te4 79.132(8) 2 1_565 ?
Te2 Ba2 Ba4 133.707(10) 1_565 3_665 ?
Te1 Ba2 Ba4 48.085(8) 1_565 3_665 ?
Te10 Ba2 Ba4 129.506(8) 2_655 3_665 ?
Te7 Ba2 Ba4 83.268(7) . 3_665 ?
Te10 Ba2 Ba4 50.133(6) 3_665 3_665 ?
Te8 Ba2 Ba4 48.150(6) 2_655 3_665 ?
Te6 Ba2 Ba4 139.010(9) 2 3_665 ?
Te4 Ba2 Ba4 86.356(7) 1_565 3_665 ?
Te1 Ba3 Te2 84.639(10) . . ?
Te1 Ba3 Te3 140.943(11) . 4_566 ?
Te2 Ba3 Te3 85.785(9) . 4_566 ?
Te1 Ba3 Te5 134.513(11) . . ?
Te2 Ba3 Te5 137.476(10) . . ?
Te3 Ba3 Te5 72.329(8) 4_566 . ?
Te1 Ba3 Te8 80.138(9) . . ?
Te2 Ba3 Te8 146.719(11) . . ?
Te3 Ba3 Te8 87.670(8) 4_566 . ?
Te5 Ba3 Te8 69.880(8) . . ?
Te1 Ba3 Te3 70.969(9) . . ?
Te2 Ba3 Te3 116.864(10) . . ?
Te3 Ba3 Te3 145.256(8) 4_566 . ?
Te5 Ba3 Te3 73.373(8) . . ?
Te8 Ba3 Te3 85.752(8) . . ?
Te1 Ba3 Te9 64.000(9) . 2_645 ?
Te2 Ba3 Te9 68.641(9) . 2_645 ?
Te3 Ba3 Te9 77.244(8) 4_566 2_645 ?
Te5 Ba3 Te9 136.087(10) . 2_645 ?
Te8 Ba3 Te9 78.085(8) . 2_645 ?
Te3 Ba3 Te9 134.004(10) . 2_645 ?
Te1 Ba3 Te6 120.567(10) . . ?
Te2 Ba3 Te6 66.550(8) . . ?
Te3 Ba3 Te6 89.442(8) 4_566 . ?
Te5 Ba3 Te6 76.989(8) . . ?
Te8 Ba3 Te6 146.013(10) . . ?
Te3 Ba3 Te6 77.608(8) . . ?
Te9 Ba3 Te6 133.965(9) 2_645 . ?
Te1 Ba4 Te1 92.199(11) . 3_655 ?
Te1 Ba4 Te8 127.199(11) . 4_565 ?
Te1 Ba4 Te8 67.584(9) 3_655 4_565 ?
Te1 Ba4 Te8 78.928(9) . . ?
Te1 Ba4 Te8 145.448(11) 3_655 . ?
Te8 Ba4 Te8 142.731(8) 4_565 . ?
Te1 Ba4 Te5 65.685(9) . 2_645 ?
Te1 Ba4 Te5 67.179(9) 3_655 2_645 ?
Te8 Ba4 Te5 133.255(10) 4_565 2_645 ?
Te8 Ba4 Te5 78.846(8) . 2_645 ?
Te1 Ba4 Te10 138.398(11) . . ?
Te1 Ba4 Te10 84.633(9) 3_655 . ?
Te8 Ba4 Te10 89.696(8) 4_565 . ?
Te8 Ba4 Te10 80.629(8) . . ?
Te5 Ba4 Te10 75.044(8) 2_645 . ?
Te1 Ba4 Te9 134.290(11) . . ?
Te1 Ba4 Te9 131.642(10) 3_655 . ?
Te8 Ba4 Te9 72.237(8) 4_565 . ?
Te8 Ba4 Te9 70.674(8) . . ?
Te5 Ba4 Te9 135.825(9) 2_645 . ?
Te10 Ba4 Te9 69.160(7) . . ?
Te1 Ba4 Te3 68.181(9) . . ?
Te1 Ba4 Te3 125.168(10) 3_655 . ?
Te8 Ba4 Te3 84.296(8) 4_565 . ?
Te8 Ba4 Te3 82.608(8) . . ?
Te5 Ba4 Te3 132.653(9) 2_645 . ?
Te10 Ba4 Te3 143.380(10) . . ?
Te9 Ba4 Te3 74.621(8) . . ?
Te1 Ba4 Ge1 38.280(9) . . ?
Te1 Ba4 Ge1 94.126(10) 3_655 . ?
Te8 Ba4 Ge1 92.862(9) 4_565 . ?
Te8 Ba4 Ge1 98.700(9) . . ?
Te5 Ba4 Ge1 101.454(10) 2_645 . ?
Te10 Ba4 Ge1 176.496(11) . . ?
Te9 Ba4 Ge1 113.924(10) . . ?
Te3 Ba4 Ge1 39.470(8) . . ?
Te1 Ba4 Te5 63.152(9) . 4_565 ?
Te1 Ba4 Te5 60.815(8) 3_655 4_565 ?
Te8 Ba4 Te5 64.461(7) 4_565 4_565 ?
Te8 Ba4 Te5 136.554(9) . 4_565 ?
Te5 Ba4 Te5 102.155(8) 2_645 4_565 ?
Te10 Ba4 Te5 142.260(9) . 4_565 ?
Te9 Ba4 Te5 121.986(9) . 4_565 ?
Te3 Ba4 Te5 64.718(7) . 4_565 ?
Ge1 Ba4 Te5 38.015(8) . 4_565 ?
Te1 Ge1 Te3 109.230(19) . . ?
Te1 Ge1 Te5 105.270(19) . 4_565 ?
Te3 Ge1 Te5 109.259(18) . 4_565 ?
Te1 Ge1 Te4 109.433(19) . . ?
Te3 Ge1 Te4 107.180(17) . . ?
Te5 Ge1 Te4 116.338(18) 4_565 . ?
Te1 Ge1 Ba4 62.727(13) . . ?
Te3 Ge1 Ba4 68.986(12) . . ?
Te5 Ge1 Ba4 75.691(12) 4_565 . ?
Te4 Ge1 Ba4 167.705(17) . . ?
Te2 Ge2 Te6 102.850(18) . . ?
Te2 Ge2 Te4 109.460(19) . . ?
Te6 Ge2 Te4 115.078(18) . . ?
Te2 Ge2 Sb2 116.375(19) . 2_545 ?
Te6 Ge2 Sb2 122.088(18) . 2_545 ?
Te4 Ge2 Sb2 90.790(15) . 2_545 ?
Te8 Sb1 Te9 99.586(12) 2_655 3_665 ?
Te8 Sb1 Te9 100.967(12) 2_655 . ?
Te9 Sb1 Te9 88.588(11) 3_665 . ?
Te8 Sb1 Te7 90.999(11) 2_655 . ?
Te9 Sb1 Te7 87.863(11) 3_665 . ?
Te9 Sb1 Te7 167.932(13) . . ?
Ge2 Sb2 Te7 80.451(13) 2 . ?
Ge2 Sb2 Te10 92.707(14) 2 2_655 ?
Te7 Sb2 Te10 106.330(12) . 2_655 ?
Ge2 Sb2 Te5 172.492(15) 2 . ?
Te7 Sb2 Te5 95.018(11) . . ?
Te10 Sb2 Te5 94.322(11) 2_655 . ?
Ge1 Te1 Ba2 95.401(15) . 1_545 ?
Ge1 Te1 Ba3 83.301(15) . . ?
Ba2 Te1 Ba3 95.145(11) 1_545 . ?
Ge1 Te1 Ba4 78.993(15) . . ?
Ba2 Te1 Ba4 171.483(14) 1_545 . ?
Ba3 Te1 Ba4 90.592(11) . . ?
Ge1 Te1 Ba4 93.381(16) . 3_655 ?
Ba2 Te1 Ba4 86.125(10) 1_545 3_655 ?
Ba3 Te1 Ba4 176.540(14) . 3_655 ?
Ba4 Te1 Ba4 87.802(11) . 3_655 ?
Ge2 Te2 Ba2 94.005(15) . 1_545 ?
Ge2 Te2 Ba1 88.788(15) . 4_566 ?
Ba2 Te2 Ba1 176.802(13) 1_545 4_566 ?
Ge2 Te2 Ba3 84.109(15) . . ?
Ba2 Te2 Ba3 94.419(11) 1_545 . ?
Ba1 Te2 Ba3 87.410(10) 4_566 . ?
Ge2 Te2 Ba1 105.535(16) . 2_545 ?
Ba2 Te2 Ba1 93.217(11) 1_545 2_545 ?
Ba1 Te2 Ba1 84.523(10) 4_566 2_545 ?
Ba3 Te2 Ba1 167.247(13) . 2_545 ?
Ge1 Te3 Ba3 85.235(13) . 4_565 ?
Ge1 Te3 Ba3 77.834(12) . . ?
Ba3 Te3 Ba3 163.006(9) 4_565 . ?
Ge1 Te3 Ba1 90.717(13) . . ?
Ba3 Te3 Ba1 81.558(8) 4_565 . ?
Ba3 Te3 Ba1 99.930(9) . . ?
Ge1 Te3 Ba4 71.545(12) . . ?
Ba3 Te3 Ba4 90.001(8) 4_565 . ?
Ba3 Te3 Ba4 83.320(8) . . ?
Ba1 Te3 Ba4 160.999(10) . . ?
Ge1 Te4 Ge2 114.511(16) . . ?
Ge1 Te4 Ba1 89.729(12) . . ?
Ge2 Te4 Ba1 77.200(12) . . ?
Ge1 Te4 Ba2 82.959(12) . 1_545 ?
Ge2 Te4 Ba2 81.012(12) . 1_545 ?
Ba1 Te4 Ba2 151.631(10) . 1_545 ?
Ge1 Te5 Sb2 83.223(13) 4_566 . ?
Ge1 Te5 Ba3 84.642(13) 4_566 . ?
Sb2 Te5 Ba3 103.010(10) . . ?
Ge1 Te5 Ba4 87.933(13) 4_566 2_655 ?
Sb2 Te5 Ba4 91.112(9) . 2_655 ?
Ba3 Te5 Ba4 163.113(11) . 2_655 ?
Ge1 Te5 Ba4 66.293(12) 4_566 4_566 ?
Sb2 Te5 Ba4 147.677(11) . 4_566 ?
Ba3 Te5 Ba4 85.281(8) . 4_566 ?
Ba4 Te5 Ba4 77.845(8) 2_655 4_566 ?
Ge2 Te6 Ba1 82.066(12) . . ?
Ge2 Te6 Ba1 81.763(12) . 4_566 ?
Ba1 Te6 Ba1 163.088(10) . 4_566 ?
Ge2 Te6 Ba2 92.050(12) . 2_545 ?
Ba1 Te6 Ba2 87.355(8) . 2_545 ?
Ba1 Te6 Ba2 88.307(8) 4_566 2_545 ?
Ge2 Te6 Ba3 76.523(12) . . ?
Ba1 Te6 Ba3 100.639(9) . . ?
Ba1 Te6 Ba3 80.328(8) 4_566 . ?
Ba2 Te6 Ba3 164.855(10) 2_545 . ?
Sb2 Te7 Sb1 96.684(11) . . ?
Sb2 Te7 Ba2 86.100(10) . . ?
Sb1 Te7 Ba2 96.119(9) . . ?
Sb2 Te7 Ba1 90.728(10) . . ?
Sb1 Te7 Ba1 107.106(10) . . ?
Ba2 Te7 Ba1 156.772(10) . . ?
Sb2 Te7 Ba1 116.333(10) . 3_565 ?
Sb1 Te7 Ba1 146.972(10) . 3_565 ?
Ba2 Te7 Ba1 85.854(8) . 3_565 ?
Ba1 Te7 Ba1 74.963(8) . 3_565 ?
Sb1 Te8 Ba4 95.766(10) 2_645 4_566 ?
Sb1 Te8 Ba3 93.236(10) 2_645 . ?
Ba4 Te8 Ba3 93.063(8) 4_566 . ?
Sb1 Te8 Ba4 99.983(10) 2_645 . ?
Ba4 Te8 Ba4 164.250(9) 4_566 . ?
Ba3 Te8 Ba4 86.110(8) . . ?
Sb1 Te8 Ba2 101.362(10) 2_645 2_645 ?
Ba4 Te8 Ba2 81.175(8) 4_566 2_645 ?
Ba3 Te8 Ba2 164.743(10) . 2_645 ?
Ba4 Te8 Ba2 95.605(8) . 2_645 ?
Sb1 Te9 Sb1 91.412(11) 3_665 . ?
Sb1 Te9 Ba3 100.693(11) 3_665 2_655 ?
Sb1 Te9 Ba3 87.693(9) . 2_655 ?
Sb1 Te9 Ba4 92.367(10) 3_665 . ?
Sb1 Te9 Ba4 102.544(10) . . ?
Ba3 Te9 Ba4 163.251(10) 2_655 . ?
Sb2 Te10 Ba2 87.953(10) 2_645 2_645 ?
Sb2 Te10 Ba2 111.325(11) 2_645 3_665 ?
Ba2 Te10 Ba2 160.713(9) 2_645 3_665 ?
Sb2 Te10 Ba4 97.939(10) 2_645 . ?
Ba2 Te10 Ba4 97.222(9) 2_645 . ?
Ba2 Te10 Ba4 80.064(8) 3_665 . ?
Sb2 Te10 Ba1 104.896(10) 2_645 1_655 ?
Ba2 Te10 Ba1 87.664(8) 2_645 1_655 ?
Ba2 Te10 Ba1 87.859(8) 3_665 1_655 ?
Ba4 Te10 Ba1 156.815(10) . 1_655 ?

loop_
_geom_bond_atom_site_label_1
_geom_bond_atom_site_label_2
_geom_bond_distance
_geom_bond_site_symmetry_2
_geom_bond_publ_flag
Ba1 Te2 3.4061(4) 4_565 ?
Ba1 Te2 3.4859(4) 2 ?
Ba1 Te6 3.5318(4) . ?
Ba1 Te6 3.6214(4) 4_565 ?
Ba1 Te10 3.6947(4) 1_455 ?
Ba1 Te3 3.7090(4) . ?
Ba1 Te4 3.7243(4) . ?
Ba1 Te7 3.7515(4) . ?
Ba1 Te7 3.8646(4) 3_565 ?
Ba1 Ba1 4.6353(5) 3_565 ?
Ba2 Te2 3.3761(4) 1_565 ?
Ba2 Te1 3.3764(4) 1_565 ?
Ba2 Te10 3.5036(4) 2_655 ?
Ba2 Te7 3.6063(4) . ?
Ba2 Te10 3.6444(4) 3_665 ?
Ba2 Te8 3.6790(4) 2_655 ?
Ba2 Te6 3.6878(4) 2 ?
Ba2 Te4 3.7935(4) 1_565 ?
Ba2 Ba4 4.6997(3) 3_665 ?
Ba3 Te1 3.3932(5) . ?
Ba3 Te2 3.4328(4) . ?
Ba3 Te3 3.5226(4) 4_566 ?
Ba3 Te5 3.5444(4) . ?
Ba3 Te8 3.5449(4) . ?
Ba3 Te3 3.5651(4) . ?
Ba3 Te9 3.6120(4) 2_645 ?
Ba3 Te6 3.7044(4) . ?
Ba4 Te1 3.4488(4) . ?
Ba4 Te1 3.5051(5) 3_655 ?
Ba4 Te8 3.5427(4) 4_565 ?
Ba4 Te8 3.5784(4) . ?
Ba4 Te5 3.6283(4) 2_645 ?
Ba4 Te10 3.6621(4) . ?
Ba4 Te9 3.6932(4) . ?
Ba4 Te3 3.7483(4) . ?
Ba4 Ge1 3.8088(5) . ?
Ba4 Te5 4.0308(4) 4_565 ?
Ge1 Te1 2.4038(6) . ?
Ge1 Te3 2.5524(5) . ?
Ge1 Te5 2.5619(5) 4_565 ?
Ge1 Te4 2.5940(5) . ?
Ge2 Te2 2.4255(5) . ?
Ge2 Te6 2.5900(5) . ?
Ge2 Te4 2.6870(5) . ?
Ge2 Sb2 2.7087(5) 2_545 ?
Sb1 Te8 2.7897(4) 2_655 ?
Sb1 Te9 2.7974(4) 3_665 ?
Sb1 Te9 3.0505(4) . ?
Sb1 Te7 3.1516(4) . ?
Sb2 Te7 2.7928(4) . ?
Sb2 Te10 2.8037(4) 2_655 ?
Sb2 Te5 3.2385(4) . ?
